data_8106027
loop_
_publ_author_name
'Njogu, Eric M.'
'Omondi, Bernard'
'Nyamori, Vincent O.'

_publ_section_title
;
 Crystal structure of
 aqua-bis{[2,6-dimethyl-N-(pyridin-2-ylmethylene)aniline-\k2
 N,N&#x2032;]}zinc(II) triflate monohydrate [ZnC29H31N4O]CF3SO3&#x22C5;H2O
;
_journal_issue 1
_journal_name_full 'Zeitschrift f\"ur Kristallographie - New Crystal Structures'
_journal_page_first 7
_journal_page_last 8
_journal_paper_doi 10.1515/ncrs-2017-0056
_journal_volume 233
_journal_year 2018
_chemical_formula_moiety 'C30 H34 F6 N4 O9 S2 Zn'
_chemical_formula_sum 'C30 H34 F6 N4 O9 S2 Zn'
_chemical_formula_weight 838.10
_space_group_crystal_system monoclinic
_space_group_IT_number 15
_space_group_name_Hall '-C 2yc'
_space_group_name_H-M_alt 'C 1 2/c 1'
_atom_sites_solution_hydrogens mixed
_cell_angle_alpha 90
_cell_angle_beta 105.6550(10)
_cell_angle_gamma 90
_cell_formula_units_Z 4
_cell_length_a 13.8335(3)
_cell_length_b 15.9222(3)
_cell_length_c 17.3099(3)
_cell_measurement_reflns_used 45998
_cell_measurement_temperature 173(2)
_cell_measurement_theta_max 28.55
_cell_measurement_theta_min 1.993
_cell_volume 3671.24(12)
_computing_cell_refinement 'SAINT-plus (Bruker, 2012)'
_computing_data_collection 'APEX2 (Bruker, 2012)'
_computing_data_reduction 'SAINT-Plus and XPREP (Bruker, 2012)'
_computing_molecular_graphics 'ORTEP3 (Farrugia, 2012)'
_computing_publication_material 'WinGX (Farrugia, 2012)'
_computing_structure_refinement 'SHELXL-2014/7 (Sheldrick, 2014)'
_computing_structure_solution 'SHELXS-97 (Sheldrick, 2014)'
_diffrn_ambient_temperature 173(2)
_diffrn_measured_fraction_theta_full 0.998
_diffrn_measured_fraction_theta_max 0.981
_diffrn_measurement_device_type 'Bruker Smart ApexII CCD'
_diffrn_measurement_method '0.5\% \f scans and \w scans'
_diffrn_radiation_type MoK\a
_diffrn_radiation_wavelength 0.71073
_diffrn_reflns_av_R_equivalents 0.0192
_diffrn_reflns_av_unetI/netI 0.0092
_diffrn_reflns_Laue_measured_fraction_full 0.998
_diffrn_reflns_Laue_measured_fraction_max 0.981
_diffrn_reflns_limit_h_max 12
_diffrn_reflns_limit_h_min -18
_diffrn_reflns_limit_k_max 21
_diffrn_reflns_limit_k_min -20
_diffrn_reflns_limit_l_max 23
_diffrn_reflns_limit_l_min -23
_diffrn_reflns_number 37179
_diffrn_reflns_point_group_measured_fraction_full 0.998
_diffrn_reflns_point_group_measured_fraction_max 0.981
_diffrn_reflns_theta_full 25.242
_diffrn_reflns_theta_max 28.550
_diffrn_reflns_theta_min 1.993
_diffrn_source 'fine-focus sealed tube'
_exptl_absorpt_coefficient_mu 0.868
_exptl_absorpt_correction_T_max 0.838
_exptl_absorpt_correction_T_min 0.725
_exptl_absorpt_correction_type multi-scan
_exptl_absorpt_process_details 'SADABS (Bruker, 2012)'
_exptl_crystal_colour colourless
_exptl_crystal_density_diffrn 1.516
_exptl_crystal_description block
_exptl_crystal_F_000 1720
_exptl_crystal_size_max 0.380
_exptl_crystal_size_mid 0.305
_exptl_crystal_size_min 0.225
_refine_diff_density_max 0.383
_refine_diff_density_min -0.619
_refine_diff_density_rms 0.069
_refine_ls_extinction_coef .
_refine_ls_extinction_method none
_refine_ls_goodness_of_fit_ref 1.069
_refine_ls_hydrogen_treatment mixed
_refine_ls_matrix_type full
_refine_ls_number_parameters 250
_refine_ls_number_reflns 4598
_refine_ls_number_restraints 4
_refine_ls_restrained_S_all 1.069
_refine_ls_R_factor_all 0.0318
_refine_ls_R_factor_gt 0.0301
_refine_ls_shift/su_max 0.000
_refine_ls_shift/su_mean 0.000
_refine_ls_structure_factor_coef Fsqd
_refine_ls_weighting_details 'w=1/[\s^2^(Fo^2^)+(0.0416P)^2^+4.2383P] where P=(Fo^2^+2Fc^2^)/3'
_refine_ls_weighting_scheme calc
_refine_ls_wR_factor_gt 0.0790
_refine_ls_wR_factor_ref 0.0806
_reflns_Friedel_coverage 0.000
_reflns_Friedel_fraction_full .
_reflns_Friedel_fraction_max .
_reflns_number_gt 4402
_reflns_number_total 4598
_reflns_threshold_expression 'I > 2\s(I)'
_cod_data_source_file suppl_ncrs-2017-0056_suppl.cif
_cod_data_source_block shelx
_cod_original_sg_symbol_H-M 'C 2/c'
_cod_database_code 8106027
_shelx_space_group_comment
;
The symmetry employed for this shelxl refinement is uniquely defined
by the following loop, which should always be used as a source of
symmetry information in preference to the above space-group names.
They are only intended as comments.
;
_shelx_estimated_absorpt_t_min 0.734
_shelx_estimated_absorpt_t_max 0.829

loop_
_space_group_symop_operation_xyz
'x, y, z'
'-x, y, -z+1/2'
'x+1/2, y+1/2, z'
'-x+1/2, y+1/2, -z+1/2'
'-x, -y, -z'
'x, -y, z-1/2'
'-x+1/2, -y+1/2, -z'
'x+1/2, -y+1/2, z-1/2'

loop_
_atom_site_label
_atom_site_type_symbol
_atom_site_fract_x
_atom_site_fract_y
_atom_site_fract_z
_atom_site_U_iso_or_equiv
_atom_site_adp_type
_atom_site_occupancy
_atom_site_site_symmetry_order
_atom_site_calc_flag
_atom_site_refinement_flags_posn
_atom_site_refinement_flags_adp
_atom_site_refinement_flags_occupancy
_atom_site_disorder_assembly
_atom_site_disorder_group
C1 C 0.58636(11) 0.16446(9) 0.09637(9) 0.0254(3) Uani 1 1 d . . . . .
H1 H 0.6384 0.1282 0.1249 0.030 Uiso 1 1 calc R U . . .
C2 C 0.58986(12) 0.19457(10) 0.02172(9) 0.0294(3) Uani 1 1 d . . . . .
H2 H 0.6439 0.1799 0.0002 0.035 Uiso 1 1 calc R U . . .
C3 C 0.51357(14) 0.24601(10) -0.02060(9) 0.0329(3) Uani 1 1 d . . . . .
H3 H 0.5145 0.2674 -0.0716 0.039 Uiso 1 1 calc R U . . .
C4 C 0.43533(12) 0.26606(10) 0.01250(9) 0.0294(3) Uani 1 1 d . . . . .
H4 H 0.3813 0.3006 -0.0157 0.035 Uiso 1 1 calc R U . . .
C5 C 0.43829(10) 0.23438(8) 0.08763(8) 0.0212(2) Uani 1 1 d . . . . .
C6 C 0.35893(10) 0.25436(8) 0.12689(8) 0.0221(2) Uani 1 1 d . . . . .
H6 H 0.3014 0.2853 0.0989 0.027 Uiso 1 1 calc R U . . .
C7 C 0.28886(10) 0.25144(8) 0.23538(8) 0.0208(2) Uani 1 1 d . . . . .
C8 C 0.29308(10) 0.32884(9) 0.27431(8) 0.0224(3) Uani 1 1 d . . . . .
C9 C 0.21556(12) 0.34873(10) 0.30857(9) 0.0297(3) Uani 1 1 d . . . . .
H9 H 0.2160 0.4013 0.3346 0.036 Uiso 1 1 calc R U . . .
C10 C 0.13788(12) 0.29268(12) 0.30509(10) 0.0356(4) Uani 1 1 d . . . . .
H10 H 0.0844 0.3076 0.3272 0.043 Uiso 1 1 calc R U . . .
C11 C 0.13823(12) 0.21490(12) 0.26927(10) 0.0359(4) Uani 1 1 d . . . . .
H11 H 0.0858 0.1762 0.2688 0.043 Uiso 1 1 calc R U . . .
C12 C 0.21379(11) 0.19230(10) 0.23396(9) 0.0282(3) Uani 1 1 d . . . . .
C13 C 0.21498(14) 0.10668(11) 0.19722(12) 0.0401(4) Uani 1 1 d . . . . .
H13A H 0.2670 0.0721 0.2328 0.060 Uiso 1 1 calc R U . . .
H13B H 0.2294 0.1124 0.1450 0.060 Uiso 1 1 calc R U . . .
H13C H 0.1494 0.0799 0.1899 0.060 Uiso 1 1 calc R U . . .
C14 C 0.37847(11) 0.38875(9) 0.27952(9) 0.0262(3) Uani 1 1 d . . . . .
H14A H 0.3702 0.4162 0.2275 0.039 Uiso 1 1 calc R U . . .
H14B H 0.4421 0.3578 0.2940 0.039 Uiso 1 1 calc R U . . .
H14C H 0.3789 0.4313 0.3205 0.039 Uiso 1 1 calc R U . . .
C19 C 0.84772(13) -0.01692(12) 0.54105(10) 0.0356(3) Uani 1 1 d . . . . .
N2 N 0.36794(8) 0.22986(7) 0.19870(7) 0.0194(2) Uani 1 1 d . . . . .
N1 N 0.51249(9) 0.18453(7) 0.12958(7) 0.0209(2) Uani 1 1 d . . . . .
O1 O 0.71058(10) 0.03691(13) 0.60156(8) 0.0583(4) Uani 1 1 d . . . . .
O1S O 0.47585(8) -0.05506(7) 0.36356(6) 0.0281(2) Uani 1 1 d D . . . .
O2 O 0.66110(10) -0.02128(9) 0.46732(9) 0.0500(4) Uani 1 1 d . . . . .
O3 O 0.74112(10) 0.11435(8) 0.49009(9) 0.0406(3) Uani 1 1 d . . . . .
O4 O 0.5000 0.04237(10) 0.2500 0.0365(4) Uani 1 2 d DS T P . .
F1 F 0.91832(8) 0.02730(10) 0.59202(7) 0.0575(4) Uani 1 1 d . . . . .
F2 F 0.87642(10) -0.02434(9) 0.47400(7) 0.0561(3) Uani 1 1 d . . . . .
F3 F 0.84563(12) -0.09299(10) 0.57108(11) 0.0763(5) Uani 1 1 d . . . . .
S1 S 0.72613(3) 0.03444(2) 0.52282(2) 0.02617(9) Uani 1 1 d . . . . .
Zn1 Zn 0.5000 0.16366(2) 0.2500 0.01972(7) Uani 1 2 d S T P . .
H1W H 0.5216(11) -0.0437(14) 0.4043(9) 0.041(6) Uiso 1 1 d D . . . .
H2W H 0.4217(10) -0.0513(16) 0.3759(13) 0.054(7) Uiso 1 1 d D . . . .
H3W H 0.4903(18) 0.0111(12) 0.2857(11) 0.050(6) Uiso 1 1 d D . . . .

loop_
_atom_site_aniso_label
_atom_site_aniso_U_11
_atom_site_aniso_U_22
_atom_site_aniso_U_33
_atom_site_aniso_U_23
_atom_site_aniso_U_13
_atom_site_aniso_U_12
C1 0.0292(7) 0.0252(6) 0.0239(6) -0.0031(5) 0.0108(5) 0.0035(5)
C2 0.0374(8) 0.0278(7) 0.0294(7) -0.0034(6) 0.0201(6) 0.0031(6)
C3 0.0484(9) 0.0306(7) 0.0269(7) 0.0042(6) 0.0226(7) 0.0071(7)
C4 0.0383(8) 0.0288(7) 0.0245(6) 0.0052(5) 0.0146(6) 0.0091(6)
C5 0.0268(6) 0.0185(5) 0.0203(6) -0.0015(4) 0.0097(5) -0.0006(5)
C6 0.0244(6) 0.0211(6) 0.0223(6) 0.0004(5) 0.0088(5) 0.0001(5)
C7 0.0202(6) 0.0243(6) 0.0194(5) 0.0022(5) 0.0078(5) 0.0000(5)
C8 0.0237(6) 0.0247(6) 0.0204(6) 0.0027(5) 0.0088(5) 0.0028(5)
C9 0.0318(7) 0.0349(7) 0.0265(7) 0.0034(6) 0.0149(6) 0.0084(6)
C10 0.0273(7) 0.0526(10) 0.0327(8) 0.0073(7) 0.0178(6) 0.0058(7)
C11 0.0253(7) 0.0493(10) 0.0362(8) 0.0066(7) 0.0133(6) -0.0078(7)
C12 0.0256(7) 0.0330(7) 0.0271(7) 0.0013(6) 0.0091(5) -0.0065(6)
C13 0.0426(9) 0.0345(8) 0.0461(9) -0.0068(7) 0.0171(8) -0.0180(7)
C14 0.0305(7) 0.0205(6) 0.0302(7) -0.0033(5) 0.0126(6) -0.0013(5)
C19 0.0333(8) 0.0438(9) 0.0288(7) 0.0020(6) 0.0068(6) 0.0054(7)
N2 0.0210(5) 0.0181(5) 0.0204(5) -0.0018(4) 0.0079(4) -0.0028(4)
N1 0.0252(5) 0.0189(5) 0.0203(5) -0.0023(4) 0.0089(4) -0.0008(4)
O1 0.0334(7) 0.1131(14) 0.0332(7) 0.0055(7) 0.0175(5) 0.0083(8)
O1S 0.0263(5) 0.0359(6) 0.0232(5) 0.0037(4) 0.0086(4) -0.0025(4)
O2 0.0384(7) 0.0376(7) 0.0616(9) -0.0059(6) -0.0079(6) -0.0126(5)
O3 0.0407(6) 0.0270(6) 0.0563(8) 0.0032(5) 0.0170(6) -0.0041(5)
O4 0.0720(12) 0.0194(7) 0.0254(7) 0.000 0.0256(8) 0.000
F1 0.0255(5) 0.0971(10) 0.0457(6) -0.0210(6) 0.0024(4) -0.0008(6)
F2 0.0510(7) 0.0835(9) 0.0371(6) -0.0095(6) 0.0172(5) 0.0219(6)
F3 0.0710(9) 0.0598(8) 0.0947(12) 0.0397(8) 0.0167(8) 0.0231(7)
S1 0.02247(16) 0.03100(18) 0.02515(17) -0.00022(13) 0.00661(13) -0.00662(13)
Zn1 0.02325(12) 0.01933(11) 0.01800(11) 0.000 0.00803(8) 0.000

loop_
_atom_type_symbol
_atom_type_description
_atom_type_scat_dispersion_real
_atom_type_scat_dispersion_imag
_atom_type_scat_source
C C 0.0033 0.0016 'International Tables Vol C Tables 4.2.6.8 and 6.1.1.4'
H H 0.0000 0.0000 'International Tables Vol C Tables 4.2.6.8 and 6.1.1.4'
N N 0.0061 0.0033 'International Tables Vol C Tables 4.2.6.8 and 6.1.1.4'
O O 0.0106 0.0060 'International Tables Vol C Tables 4.2.6.8 and 6.1.1.4'
F F 0.0171 0.0103 'International Tables Vol C Tables 4.2.6.8 and 6.1.1.4'
S S 0.1246 0.1234 'International Tables Vol C Tables 4.2.6.8 and 6.1.1.4'
Zn Zn 0.2839 1.4301 'International Tables Vol C Tables 4.2.6.8 and 6.1.1.4'

loop_
_geom_angle_atom_site_label_1
_geom_angle_atom_site_label_2
_geom_angle_atom_site_label_3
_geom_angle
_geom_angle_site_symmetry_1
_geom_angle_site_symmetry_3
N1 C1 C2 122.56(13) . .
N1 C1 H1 118.7 . .
C2 C1 H1 118.7 . .
C3 C2 C1 118.97(14) . .
C3 C2 H2 120.5 . .
C1 C2 H2 120.5 . .
C2 C3 C4 119.08(14) . .
C2 C3 H3 120.5 . .
C4 C3 H3 120.5 . .
C5 C4 C3 118.28(14) . .
C5 C4 H4 120.9 . .
C3 C4 H4 120.9 . .
N1 C5 C4 123.15(13) . .
N1 C5 C6 115.69(11) . .
C4 C5 C6 121.16(13) . .
N2 C6 C5 119.60(12) . .
N2 C6 H6 120.2 . .
C5 C6 H6 120.2 . .
C12 C7 C8 122.46(13) . .
C12 C7 N2 118.60(12) . .
C8 C7 N2 118.87(12) . .
C9 C8 C7 117.92(13) . .
C9 C8 C14 120.85(13) . .
C7 C8 C14 121.23(12) . .
C10 C9 C8 120.77(15) . .
C10 C9 H9 119.6 . .
C8 C9 H9 119.6 . .
C9 C10 C11 119.92(14) . .
C9 C10 H10 120.0 . .
C11 C10 H10 120.0 . .
C10 C11 C12 121.40(15) . .
C10 C11 H11 119.3 . .
C12 C11 H11 119.3 . .
C11 C12 C7 117.40(15) . .
C11 C12 C13 120.94(14) . .
C7 C12 C13 121.65(14) . .
C12 C13 H13A 109.5 . .
C12 C13 H13B 109.5 . .
H13A C13 H13B 109.5 . .
C12 C13 H13C 109.5 . .
H13A C13 H13C 109.5 . .
H13B C13 H13C 109.5 . .
C8 C14 H14A 109.5 . .
C8 C14 H14B 109.5 . .
H14A C14 H14B 109.5 . .
C8 C14 H14C 109.5 . .
H14A C14 H14C 109.5 . .
H14B C14 H14C 109.5 . .
F3 C19 F1 108.35(15) . .
F3 C19 F2 107.78(16) . .
F1 C19 F2 106.73(15) . .
F3 C19 S1 111.27(13) . .
F1 C19 S1 110.90(12) . .
F2 C19 S1 111.62(11) . .
C6 N2 C7 117.91(11) . .
C6 N2 Zn1 114.38(9) . .
C7 N2 Zn1 127.70(8) . .
C1 N1 C5 117.94(12) . .
C1 N1 Zn1 130.20(10) . .
C5 N1 Zn1 111.30(9) . .
H1W O1S H2W 107.3(17) . .
Zn1 O4 H3W 126.8(16) . .
O3 S1 O2 114.65(9) . .
O3 S1 O1 115.23(10) . .
O2 S1 O1 115.18(10) . .
O3 S1 C19 104.03(8) . .
O2 S1 C19 102.81(9) . .
O1 S1 C19 102.47(8) . .
O4 Zn1 N2 120.31(3) . 2_655
O4 Zn1 N2 120.31(3) . .
N2 Zn1 N2 119.38(6) 2_655 .
O4 Zn1 N1 98.84(3) . .
N2 Zn1 N1 92.52(4) 2_655 .
N2 Zn1 N1 78.51(4) . .
O4 Zn1 N1 98.84(3) . 2_655
N2 Zn1 N1 78.52(4) 2_655 2_655
N2 Zn1 N1 92.53(4) . 2_655
N1 Zn1 N1 162.33(6) . 2_655

loop_
_geom_bond_atom_site_label_1
_geom_bond_atom_site_label_2
_geom_bond_distance
_geom_bond_site_symmetry_2
C1 N1 1.3394(18) .
C1 C2 1.391(2) .
C1 H1 0.9500 .
C2 C3 1.380(2) .
C2 H2 0.9500 .
C3 C4 1.392(2) .
C3 H3 0.9500 .
C4 C5 1.3851(19) .
C4 H4 0.9500 .
C5 N1 1.3448(18) .
C5 C6 1.4736(18) .
C6 N2 1.2763(17) .
C6 H6 0.9500 .
C7 C12 1.3972(19) .
C7 C8 1.3982(19) .
C7 N2 1.4467(16) .
C8 C9 1.3948(19) .
C8 C14 1.5020(19) .
C9 C10 1.386(2) .
C9 H9 0.9500 .
C10 C11 1.386(3) .
C10 H10 0.9500 .
C11 C12 1.393(2) .
C11 H11 0.9500 .
C12 C13 1.506(2) .
C13 H13A 0.9800 .
C13 H13B 0.9800 .
C13 H13C 0.9800 .
C14 H14A 0.9800 .
C14 H14B 0.9800 .
C14 H14C 0.9800 .
C19 F3 1.322(2) .
C19 F1 1.328(2) .
C19 F2 1.329(2) .
C19 S1 1.8196(17) .
N2 Zn1 2.0884(11) .
N1 Zn1 2.1633(11) .
O1 S1 1.4366(14) .
O1S H1W 0.831(9) .
O1S H2W 0.834(9) .
O2 S1 1.4329(13) .
O3 S1 1.4304(12) .
O4 Zn1 1.9312(15) .
O4 H3W 0.832(9) .
Zn1 N2 2.0884(11) 2_655
Zn1 N1 2.1633(11) 2_655
